data_9005586
loop_
_publ_author_name
'Brigatti, M. F.'
'Kile, D. E.'
'Poppi, L.'

_publ_section_title
;
 Crystal structure and chemistry of lithium-bearing trioctahedral micas-3T
 Sample: 6-r
;
_journal_name_full 'European Journal of Mineralogy'
_journal_page_first 349
_journal_page_last 355
_journal_paper_doi 10.1127/0935-1221/2003/0015-0349
_journal_volume 15
_journal_year 2003
_chemical_formula_sum
;Al1.88 F1.25 Fe1.02 H0.25 K0.97 Li0.65 Mg0.08 Mn0.08 Na0.02 O10.75 Si3.13
 Ti0.05
;
_chemical_name_mineral Siderophyllite
_space_group_IT_number 151
_symmetry_space_group_name_Hall 'P 31 2 (0 0 4)'
_symmetry_space_group_name_H-M 'P 31 1 2'
_cell_angle_alpha 90
_cell_angle_beta 90
_cell_angle_gamma 120
_cell_formula_units_Z 3
_cell_length_a 5.305
_cell_length_b 5.305
_cell_length_c 29.827
_cell_volume 726.961
_database_code_amcsd 0006976
_exptl_crystal_density_diffrn 3.037
_cod_original_formula_sum 'Si3.13 Al1.88 Ti.05 Fe1.02 Mg.08 Mn.08 Li.65 K.97 Na.02 O10.75 F1.25 H.25'
_cod_database_code 9005586

loop_
_space_group_symop_operation_xyz
x,y,z
-x+y,y,1/3-z
-y,x-y,1/3+z
-y,-x,2/3-z
-x+y,-x,2/3+z
x,x-y,-z

loop_
_atom_site_aniso_label
_atom_site_aniso_U_11
_atom_site_aniso_U_22
_atom_site_aniso_U_33
_atom_site_aniso_U_12
_atom_site_aniso_U_13
_atom_site_aniso_U_23
SiT1 0.00507 0.01051 0.02090 0.00139 -0.00279 -0.00405
AlT1 0.00507 0.01051 0.02090 0.00139 -0.00279 -0.00405
SiT2 0.00773 0.00139 0.00684 0.00114 -0.00342 -0.00025
AlT2 0.00773 0.00139 0.00684 0.00114 -0.00342 -0.00025
TiM1 0.00747 0.00747 0.00418 0.00127 -0.00025 -0.00025
AlM1 0.00747 0.00747 0.00418 0.00127 -0.00025 -0.00025
FeM1 0.00747 0.00747 0.00418 0.00127 -0.00025 -0.00025
MgM1 0.00747 0.00747 0.00418 0.00127 -0.00025 -0.00025
MnM1 0.00747 0.00747 0.00418 0.00127 -0.00025 -0.00025
LiM1 0.00747 0.00747 0.00418 0.00127 -0.00025 -0.00025
TiM2 0.00633 0.00633 0.00773 0.00127 -0.00380 -0.00380
AlM2 0.00633 0.00633 0.00773 0.00127 -0.00380 -0.00380
FeM2 0.00633 0.00633 0.00773 0.00127 -0.00380 -0.00380
MgM2 0.00633 0.00633 0.00773 0.00127 -0.00380 -0.00380
MnM2 0.00633 0.00633 0.00773 0.00127 -0.00380 -0.00380
LiM2 0.00633 0.00633 0.00773 0.00127 -0.00380 -0.00380
TiM3 0.00709 0.00709 0.02533 0.00253 -0.00760 -0.00760
AlM3 0.00709 0.00709 0.02533 0.00253 -0.00760 -0.00760
FeM3 0.00709 0.00709 0.02533 0.00253 -0.00760 -0.00760
MgM3 0.00709 0.00709 0.02533 0.00253 -0.00760 -0.00760
MnM3 0.00709 0.00709 0.02533 0.00253 -0.00760 -0.00760
LiM3 0.00709 0.00709 0.02533 0.00253 -0.00760 -0.00760
K 0.02482 0.02482 0.03534 0.01190 0.00127 0.00127
Na 0.02482 0.02482 0.03534 0.01190 0.00127 0.00127
O1 0.01140 0.01647 0.00507 0.00760 0.00000 -0.00253
O2 0.01393 0.00253 0.01647 0.00608 0.00253 0.00127
O3 0.02280 0.01241 0.01811 0.00887 -0.00887 -0.01013
O4 0.01013 0.02660 0.02533 0.00380 0.00507 0.00127
O5 0.02406 0.01647 0.01900 0.01647 -0.00127 0.00633
O6 0.01520 0.01773 0.01343 0.00887 0.00000 0.00127
O-H 0.01520 0.01773 0.01343 0.00887 0.00000 0.00127
F 0.01520 0.01773 0.01343 0.00887 0.00000 0.00127

loop_
_atom_site_label
_atom_site_fract_x
_atom_site_fract_y
_atom_site_fract_z
_atom_site_occupancy
_atom_site_U_iso_or_equiv
_atom_site_type_symbol
_atom_site_attached_hydrogens
SiT1 0.22000 0.79310 0.90997 0.78250 0.01317 Si 0
AlT1 0.22000 0.79310 0.90997 0.21750 0.01317 Al 0
SiT2 0.54630 0.44700 0.90896 0.78250 0.00583 Si 0
AlT2 0.54630 0.44700 0.90896 0.21750 0.00583 Al 0
TiM1 0.89560 0.44780 0.00000 0.01670 0.00735 Ti 0
AlM1 0.89560 0.44780 0.00000 0.33670 0.00735 Al 0
FeM1 0.89560 0.44780 0.00000 0.34000 0.00735 Fe 0
MgM1 0.89560 0.44780 0.00000 0.02670 0.00735 Mg 0
MnM1 0.89560 0.44780 0.00000 0.02670 0.00735 Mn 0
LiM1 0.89560 0.44780 0.00000 0.21670 0.00735 Li 0
TiM2 0.23720 0.11860 0.00000 0.01670 0.00760 Ti 0
AlM2 0.23720 0.11860 0.00000 0.33670 0.00760 Al 0
FeM2 0.23720 0.11860 0.00000 0.34000 0.00760 Fe 0
MgM2 0.23720 0.11860 0.00000 0.02670 0.00760 Mg 0
MnM2 0.23720 0.11860 0.00000 0.02670 0.00760 Mn 0
LiM2 0.23720 0.11860 0.00000 0.21670 0.00760 Li 0
TiM3 0.56150 0.78080 0.00000 0.01670 0.01393 Ti 0
AlM3 0.56150 0.78080 0.00000 0.33670 0.01393 Al 0
FeM3 0.56150 0.78080 0.00000 0.34000 0.01393 Fe 0
MgM3 0.56150 0.78080 0.00000 0.02670 0.01393 Mg 0
MnM3 0.56150 0.78080 0.00000 0.02670 0.01393 Mn 0
LiM3 0.56150 0.78080 0.00000 0.21670 0.01393 Li 0
K 0.88170 0.11830 0.83333 0.97000 0.02862 K 0
Na 0.88170 0.11830 0.83333 0.02000 0.02862 Na 0
O1 0.22800 0.81000 0.96360 1.00000 0.01013 O 0
O2 0.53100 0.41990 0.96510 1.00000 0.01013 O 0
O3 0.35970 0.11400 0.88697 1.00000 0.01786 O 0
O4 0.88600 0.59510 0.89091 1.00000 0.02280 O 0
O5 0.40500 0.64400 0.88900 1.00000 0.01773 O 0
O6 0.94150 0.12000 0.96618 0.25000 0.01520 O 0
O-H 0.94150 0.12000 0.96618 0.12500 0.01520 O 1
F 0.94150 0.12000 0.96618 0.62500 0.01520 F 0

loop_
_cod_changelog_entry_id
_cod_changelog_entry_author
_cod_changelog_entry_date
_cod_changelog_entry_text
1
;cod-tools version 3.8.0
Id: cif_guess_AMCSD_atom_types 9581 2023-05-17 12:35:41Z saulius
;
2023-05-21T08:52:59+03:00
;Derived atom types and hydrogen counts
from atom names that follow the AMCSD naming convention
(Wat == water, O-H == hydroxyl).
;
2
;cod-tools version 3.10.1
Id: cif_fix_AMCSD_aniso_labels 10200 2024-08-01 14:09:44Z saulius
;
2024-08-02T12:21:00+03:00
;Changed the following '_atom_site_aniso_label' values:
'OH' -> 'O-H'
;

loop_
_cod_related_entry_id
_cod_related_entry_database
_cod_related_entry_code
1 AMCSD 0006976
